data_4122376
loop_
_publ_author_name
'Chrostowska, Anna'
'Xu, Senmiao'
'Mazi\`ere, Audrey'
'Boknevitz, Katherine'
'Li, Bo'
'Abbey, Eric R.'
'Dargelos, Alain'
'Graciaa, Alain'
'Liu, Shih-Yuan'

_publ_section_title
;
 UV-Photoelectron Spectroscopy of BN Indoles: Experimental and
 Computational Electronic Structure Analysis.
;
_journal_issue 33
_journal_name_full 'Journal of the American Chemical Society'
_journal_page_first 11813
_journal_page_last 11820
_journal_paper_doi 10.1021/ja5063899
_journal_volume 136
_journal_year 2014
_chemical_formula_moiety 'C9 H14 B N3'
_chemical_formula_sum 'C9 H14 B N3'
_chemical_formula_weight 175.04
_chemical_name_systematic
;
 ?
;
_space_group_crystal_system monoclinic
_space_group_IT_number 14
_space_group_name_Hall '-P 2ybc'
_space_group_name_H-M_alt 'P 1 21/c 1'
_symmetry_space_group_name_Hall '-P 2ybc'
_symmetry_space_group_name_H-M 'P 1 21/c 1'
_atom_sites_solution_hydrogens mixed
_atom_sites_solution_primary direct
_atom_sites_solution_secondary difmap
_audit_creation_method SHELXL-2013
_cell_angle_alpha 90
_cell_angle_beta 102.345(4)
_cell_angle_gamma 90
_cell_formula_units_Z 4
_cell_length_a 10.0589(17)
_cell_length_b 8.5755(14)
_cell_length_c 11.8802(18)
_cell_measurement_reflns_used 9882
_cell_measurement_temperature 100(2)
_cell_measurement_theta_max 30.18
_cell_measurement_theta_min 2.95
_cell_volume 1001.1(3)
_computing_cell_refinement 'SAINT (Bruker, 2013)'
_computing_data_collection 'APEX2 (Bruker, 2013)'
_computing_data_reduction 'SAINT (Bruker, 2013)'
_computing_molecular_graphics 'Bruker SHELXTL'
_computing_publication_material 'Bruker SHELXTL'
_computing_structure_refinement 'SHELXL-2013 (Sheldrick, 2013)'
_computing_structure_solution 'SHELXL-2013 (Sheldrick, 2013)'
_diffrn_ambient_temperature 100(2)
_diffrn_measured_fraction_theta_full 1.000
_diffrn_measured_fraction_theta_max 0.930
_diffrn_measurement_device_type 'Bruker Kappa DUO CCD diffractometer'
_diffrn_measurement_method '\f and \w scans'
_diffrn_radiation_type MoK\a
_diffrn_radiation_wavelength 0.71073
_diffrn_reflns_av_R_equivalents 0.0604
_diffrn_reflns_av_unetI/netI 0.0709
_diffrn_reflns_Laue_measured_fraction_full 1.000
_diffrn_reflns_Laue_measured_fraction_max 0.930
_diffrn_reflns_limit_h_max 13
_diffrn_reflns_limit_h_min -14
_diffrn_reflns_limit_k_max 11
_diffrn_reflns_limit_k_min -12
_diffrn_reflns_limit_l_max 16
_diffrn_reflns_limit_l_min 0
_diffrn_reflns_number 5326
_diffrn_reflns_point_group_measured_fraction_full 1.000
_diffrn_reflns_point_group_measured_fraction_max 0.930
_diffrn_reflns_theta_full 28.000
_diffrn_reflns_theta_max 30.486
_diffrn_reflns_theta_min 2.073
_diffrn_source 'fine-focus sealed tube'
_exptl_absorpt_coefficient_mu 0.071
_exptl_absorpt_correction_T_max 0.7461
_exptl_absorpt_correction_T_min 0.4876
_exptl_absorpt_correction_type multi-scan
_exptl_absorpt_process_details
;
Sheldrick, G.M. (2013). SADABS. Bruker AXS Inc. Madison, WI USA.
;
_exptl_crystal_colour colorless
_exptl_crystal_density_diffrn 1.161
_exptl_crystal_density_meas ?
_exptl_crystal_density_method none
_exptl_crystal_description plate
_exptl_crystal_F_000 376
_exptl_crystal_size_max 0.320
_exptl_crystal_size_mid 0.170
_exptl_crystal_size_min 0.050
_refine_diff_density_max 0.482
_refine_diff_density_min -0.176
_refine_diff_density_rms 0.060
_refine_ls_extinction_coef na
_refine_ls_extinction_method none
_refine_ls_goodness_of_fit_ref 1.080
_refine_ls_hydrogen_treatment mixed
_refine_ls_matrix_type full
_refine_ls_number_parameters 123
_refine_ls_number_reflns 2838
_refine_ls_number_restraints 1
_refine_ls_restrained_S_all 1.080
_refine_ls_R_factor_all 0.0666
_refine_ls_R_factor_gt 0.0551
_refine_ls_shift/su_max 0.000
_refine_ls_shift/su_mean 0.000
_refine_ls_structure_factor_coef Fsqd
_refine_ls_weighting_details 'w=1/[\s^2^(Fo^2^)+(0.0899P)^2^+0.0210P] where P=(Fo^2^+2Fc^2^)/3'
_refine_ls_weighting_scheme calc
_refine_ls_wR_factor_gt 0.1510
_refine_ls_wR_factor_ref 0.1576
_reflns_Friedel_coverage 0.000
_reflns_number_gt 2239
_reflns_number_total 2838
_reflns_threshold_expression 'I > 2\s(I)'
_cod_data_source_file ja5063899_si_002.cif
_cod_data_source_block C9H14BN3
_cod_depositor_comments
;Adding full bibliography for 4122376.cif.

The following automatic conversions were performed:

'_exptl_crystal_density_meas' value 'not measured' was changed to '?'
- the value is perceived as not measured.

Automatic conversion script
Id: cif_fix_values 3008 2015-01-20 13:52:24Z robertas 
;
_cod_database_code 4122376
_shelx_space_group_comment
;
The symmetry employed for this shelxl refinement is uniquely defined
by the following loop, which should always be used as a source of
symmetry information in preference to the above space-group names.
They are only intended as comments.
;
_shelx_estimated_absorpt_t_min 0.978
_shelx_estimated_absorpt_t_max 0.996
_shelxl_version_number 2013-4

loop_
_space_group_symop_operation_xyz
'x, y, z'
'-x, y+1/2, -z+1/2'
'-x, -y, -z'
'x, -y-1/2, z-1/2'

loop_
_atom_site_label
_atom_site_type_symbol
_atom_site_fract_x
_atom_site_fract_y
_atom_site_fract_z
_atom_site_U_iso_or_equiv
_atom_site_adp_type
_atom_site_occupancy
_atom_site_site_symmetry_order
_atom_site_calc_flag
_atom_site_refinement_flags_posn
_atom_site_refinement_flags_adp
N1 N 0.43999(9) -0.33399(11) 0.38072(7) 0.0210(2) Uani 1 1 d . .
N2 N 0.38940(10) -0.52253(12) 0.24197(8) 0.0258(3) Uani 1 1 d D .
H2N H 0.3497(13) -0.5829(16) 0.1845(11) 0.031 Uiso 1 1 d D U
N3 N 0.76862(10) -0.27071(11) 0.42543(7) 0.0225(2) Uani 1 1 d . .
C1 C 0.42369(12) -0.21084(13) 0.45051(9) 0.0237(3) Uani 1 1 d . .
H1 H 0.4971 -0.1766 0.5095 0.028 Uiso 1 1 calc R U
C2 C 0.29973(13) -0.13834(15) 0.43351(10) 0.0278(3) Uani 1 1 d . .
H2 H 0.2881 -0.0536 0.4820 0.033 Uiso 1 1 calc R U
C3 C 0.18737(13) -0.18615(15) 0.34522(10) 0.0290(3) Uani 1 1 d . .
H3 H 0.1041 -0.1305 0.3363 0.035 Uiso 1 1 calc R U
C4 C 0.19452(12) -0.30938(14) 0.27247(10) 0.0271(3) Uani 1 1 d . .
H4 H 0.1185 -0.3403 0.2146 0.032 Uiso 1 1 calc R U
C5 C 0.52338(12) -0.53808(13) 0.30195(9) 0.0249(3) Uani 1 1 d . .
H5 H 0.5840 -0.6164 0.2867 0.030 Uiso 1 1 calc R U
C6 C 0.55698(11) -0.42729(13) 0.38518(9) 0.0220(3) Uani 1 1 d . .
C7 C 0.69018(11) -0.39830(13) 0.46557(9) 0.0236(3) Uani 1 1 d . .
H7A H 0.6739 -0.3711 0.5425 0.028 Uiso 1 1 calc R U
H7B H 0.7449 -0.4952 0.4737 0.028 Uiso 1 1 calc R U
C8 C 0.88457(13) -0.22767(15) 0.51762(10) 0.0288(3) Uani 1 1 d . .
H8A H 0.9448 -0.3179 0.5375 0.043 Uiso 1 1 calc R U
H8B H 0.8515 -0.1943 0.5856 0.043 Uiso 1 1 calc R U
H8C H 0.9349 -0.1420 0.4914 0.043 Uiso 1 1 calc R U
C9 C 0.81894(13) -0.32179(16) 0.32366(10) 0.0298(3) Uani 1 1 d . .
H9A H 0.8668 -0.2353 0.2956 0.045 Uiso 1 1 calc R U
H9B H 0.7419 -0.3543 0.2629 0.045 Uiso 1 1 calc R U
H9C H 0.8816 -0.4097 0.3448 0.045 Uiso 1 1 calc R U
B1 B 0.32952(13) -0.39268(15) 0.28951(10) 0.0232(3) Uani 1 1 d . .

loop_
_atom_site_aniso_label
_atom_site_aniso_U_11
_atom_site_aniso_U_22
_atom_site_aniso_U_33
_atom_site_aniso_U_23
_atom_site_aniso_U_13
_atom_site_aniso_U_12
N1 0.0299(5) 0.0193(5) 0.0155(4) 0.0012(3) 0.0090(4) 0.0003(4)
N2 0.0364(6) 0.0235(5) 0.0180(4) -0.0031(4) 0.0071(4) -0.0028(4)
N3 0.0297(5) 0.0233(5) 0.0163(4) 0.0000(3) 0.0088(4) -0.0009(4)
C1 0.0347(6) 0.0215(6) 0.0167(5) -0.0014(4) 0.0096(4) -0.0026(4)
C2 0.0376(7) 0.0242(6) 0.0247(5) -0.0021(4) 0.0137(5) 0.0015(5)
C3 0.0319(7) 0.0289(6) 0.0288(6) 0.0046(5) 0.0121(5) 0.0031(5)
C4 0.0303(6) 0.0289(6) 0.0220(5) 0.0028(4) 0.0058(4) -0.0026(5)
C5 0.0353(6) 0.0224(6) 0.0195(5) 0.0000(4) 0.0110(4) 0.0011(4)
C6 0.0304(6) 0.0201(5) 0.0176(5) 0.0021(4) 0.0097(4) 0.0002(4)
C7 0.0326(6) 0.0220(6) 0.0176(5) 0.0032(4) 0.0085(4) 0.0009(4)
C8 0.0336(7) 0.0313(7) 0.0221(5) -0.0028(5) 0.0071(5) -0.0019(5)
C9 0.0365(7) 0.0353(7) 0.0211(5) -0.0040(5) 0.0137(5) -0.0017(5)
B1 0.0332(7) 0.0216(6) 0.0161(5) 0.0018(4) 0.0082(5) -0.0025(5)

loop_
_atom_type_symbol
_atom_type_description
_atom_type_scat_dispersion_real
_atom_type_scat_dispersion_imag
_atom_type_scat_source
C C 0.0033 0.0016 'International Tables Vol C Tables 4.2.6.8 and 6.1.1.4'
H H 0.0000 0.0000 'International Tables Vol C Tables 4.2.6.8 and 6.1.1.4'
B B 0.0013 0.0007 'International Tables Vol C Tables 4.2.6.8 and 6.1.1.4'
N N 0.0061 0.0033 'International Tables Vol C Tables 4.2.6.8 and 6.1.1.4'

loop_
_geom_angle_atom_site_label_1
_geom_angle_atom_site_label_2
_geom_angle_atom_site_label_3
_geom_angle
C1 N1 C6 128.16(10)
C1 N1 B1 122.74(10)
C6 N1 B1 109.07(9)
C5 N2 B1 108.34(10)
C5 N2 H2N 124.7(9)
B1 N2 H2N 126.9(9)
C8 N3 C9 109.25(9)
C8 N3 C7 109.74(8)
C9 N3 C7 110.09(9)
C2 C1 N1 118.84(11)
C2 C1 H1 120.6
N1 C1 H1 120.6
C1 C2 C3 122.07(11)
C1 C2 H2 119.0
C3 C2 H2 119.0
C4 C3 C2 122.83(11)
C4 C3 H3 118.6
C2 C3 H3 118.6
C3 C4 B1 116.45(11)
C3 C4 H4 121.8
B1 C4 H4 121.8
C6 C5 N2 111.63(10)
C6 C5 H5 124.2
N2 C5 H5 124.2
C5 C6 N1 106.99(10)
C5 C6 C7 129.17(11)
N1 C6 C7 123.79(10)
N3 C7 C6 112.54(9)
N3 C7 H7A 109.1
C6 C7 H7A 109.1
N3 C7 H7B 109.1
C6 C7 H7B 109.1
H7A C7 H7B 107.8
N3 C8 H8A 109.5
N3 C8 H8B 109.5
H8A C8 H8B 109.5
N3 C8 H8C 109.5
H8A C8 H8C 109.5
H8B C8 H8C 109.5
N3 C9 H9A 109.5
N3 C9 H9B 109.5
H9A C9 H9B 109.5
N3 C9 H9C 109.5
H9A C9 H9C 109.5
H9B C9 H9C 109.5
N2 B1 N1 103.97(10)
N2 B1 C4 138.97(11)
N1 B1 C4 117.06(10)

loop_
_geom_bond_atom_site_label_1
_geom_bond_atom_site_label_2
_geom_bond_distance
N1 C1 1.3740(13)
N1 C6 1.4147(14)
N1 B1 1.4654(16)
N2 C5 1.3898(16)
N2 B1 1.4378(16)
N2 H2N 0.881(12)
N3 C8 1.4663(15)
N3 C9 1.4737(13)
N3 C7 1.4859(14)
C1 C2 1.3690(17)
C1 H1 0.9500
C2 C3 1.4278(18)
C2 H2 0.9500
C3 C4 1.3767(16)
C3 H3 0.9500
C4 B1 1.5092(18)
C4 H4 0.9500
C5 C6 1.3607(16)
C5 H5 0.9500
C6 C7 1.4906(16)
C7 H7A 0.9900
C7 H7B 0.9900
C8 H8A 0.9800
C8 H8B 0.9800
C8 H8C 0.9800
C9 H9A 0.9800
C9 H9B 0.9800
C9 H9C 0.9800

loop_
_geom_hbond_atom_site_label_D
_geom_hbond_atom_site_label_H
_geom_hbond_atom_site_label_A
_geom_hbond_distance_DH
_geom_hbond_distance_HA
_geom_hbond_distance_DA
_geom_hbond_angle_DHA
_geom_hbond_site_symmetry_A
N2 H2N N3 0.881(12) 2.248(13) 3.1079(14) 165.2(12) 2_645

loop_
_geom_torsion_atom_site_label_1
_geom_torsion_atom_site_label_2
_geom_torsion_atom_site_label_3
_geom_torsion_atom_site_label_4
_geom_torsion
C6 N1 C1 C2 -178.16(10)
B1 N1 C1 C2 -0.84(15)
N1 C1 C2 C3 -0.37(17)
C1 C2 C3 C4 1.14(18)
C2 C3 C4 B1 -0.62(16)
B1 N2 C5 C6 -0.47(12)
N2 C5 C6 N1 0.19(12)
N2 C5 C6 C7 -177.54(9)
C1 N1 C6 C5 177.77(9)
B1 N1 C6 C5 0.16(11)
C1 N1 C6 C7 -4.35(16)
B1 N1 C6 C7 178.04(9)
C8 N3 C7 C6 169.08(9)
C9 N3 C7 C6 -70.63(12)
C5 C6 C7 N3 98.45(13)
N1 C6 C7 N3 -78.94(11)
C5 N2 B1 N1 0.53(11)
C5 N2 B1 C4 -178.75(13)
C1 N1 B1 N2 -178.19(8)
C6 N1 B1 N2 -0.42(11)
C1 N1 B1 C4 1.28(15)
C6 N1 B1 C4 179.05(9)
C3 C4 B1 N2 178.70(12)
C3 C4 B1 N1 -0.52(15)
